data_7058886
loop_
_publ_author_name
'Branzi, Lorenzo'
'Baron, Marco'
'Armelao, Lidia'
'Rancan, Marzio'
'Sgarbossa, Paolo'
'Graiff, Claudia'
'P\"othig, Alexander'
'Biffis, Andrea'

_publ_section_title
;
 Coordination chemistry of gold with N-Phosphine Oxide-Substituted
 Imidazolylidenes (POxIms)
;
_journal_name_full 'New Journal of Chemistry'
_journal_paper_doi 10.1039/C9NJ04911H
_journal_year 2019
_chemical_formula_sum 'C40 H62 Au Cl N4 O2 P2'
_chemical_formula_weight 925.29
_space_group_crystal_system monoclinic
_space_group_IT_number 15
_space_group_name_Hall '-C 2yc'
_space_group_name_H-M_alt 'C 1 2/c 1'
_symmetry_space_group_name_Hall '-C 2yc'
_symmetry_space_group_name_H-M 'C 1 2/c 1'
_atom_sites_solution_hydrogens geom
_audit_creation_method SHELXL-2014/7
_audit_update_record
;
2019-09-27 deposited with the CCDC.    2019-10-09 downloaded from the CCDC.
;
_cell_angle_alpha 90
_cell_angle_beta 121.1240(10)
_cell_angle_gamma 90
_cell_formula_units_Z 4
_cell_length_a 16.7669(6)
_cell_length_b 27.1662(12)
_cell_length_c 12.0319(4)
_cell_measurement_reflns_used 999
_cell_measurement_temperature 290(2)
_cell_measurement_theta_max 25
_cell_measurement_theta_min 5
_cell_volume 4691.5(3)
_computing_cell_refinement 'APEX-3 (2015)'
_computing_data_collection 'APEX-3 (2015)'
_computing_data_reduction 'SAINT (2015)'
_computing_molecular_graphics 'Mercury CSD 3.10.1'
_computing_publication_material 'PARST M. Nardelli, J.Appl.Crystallogr.1995,28,659'
_computing_structure_refinement 'SHELXL-2014/7 (Sheldrick, 2015)'
_computing_structure_solution 'SHELXT-2014/7 (Sheldrick, 2015)'
_diffrn_ambient_temperature 290(2)
_diffrn_measured_fraction_theta_full 0.991
_diffrn_measured_fraction_theta_max 0.990
_diffrn_measurement_device_type 'Bruker APEX II'
_diffrn_measurement_method omega-scan
_diffrn_radiation_type MoK\a
_diffrn_radiation_wavelength 0.71073
_diffrn_reflns_av_R_equivalents 0.0389
_diffrn_reflns_av_unetI/netI 0.0355
_diffrn_reflns_Laue_measured_fraction_full 0.991
_diffrn_reflns_Laue_measured_fraction_max 0.990
_diffrn_reflns_limit_h_max 20
_diffrn_reflns_limit_h_min -21
_diffrn_reflns_limit_k_max 28
_diffrn_reflns_limit_k_min -35
_diffrn_reflns_limit_l_max 15
_diffrn_reflns_limit_l_min -15
_diffrn_reflns_number 24383
_diffrn_reflns_point_group_measured_fraction_full 0.991
_diffrn_reflns_point_group_measured_fraction_max 0.990
_diffrn_reflns_theta_full 25.242
_diffrn_reflns_theta_max 27.472
_diffrn_reflns_theta_min 3.478
_diffrn_source 'fine-focus sealed tube'
_exptl_absorpt_coefficient_mu 3.294
_exptl_absorpt_correction_T_max 0.7459
_exptl_absorpt_correction_T_min 0.4310
_exptl_absorpt_correction_type multi-scan
_exptl_absorpt_process_details 'Bruker APEX II SADABS'
_exptl_crystal_colour colorless
_exptl_crystal_density_diffrn 1.310
_exptl_crystal_density_meas ?
_exptl_crystal_description prism
_exptl_crystal_F_000 1888
_exptl_crystal_size_max 0.23
_exptl_crystal_size_mid 0.20
_exptl_crystal_size_min 0.19
_refine_diff_density_max 2.868
_refine_diff_density_min -0.763
_refine_diff_density_rms 0.163
_refine_ls_extinction_method none
_refine_ls_goodness_of_fit_ref 0.921
_refine_ls_hydrogen_treatment constr
_refine_ls_matrix_type full
_refine_ls_number_parameters 240
_refine_ls_number_reflns 5334
_refine_ls_number_restraints 0
_refine_ls_restrained_S_all 0.921
_refine_ls_R_factor_all 0.0637
_refine_ls_R_factor_gt 0.0527
_refine_ls_shift/su_max 0.001
_refine_ls_shift/su_mean 0.000
_refine_ls_structure_factor_coef Fsqd
_refine_ls_weighting_details 'w=1/[\s^2^(Fo^2^)+(0.1155P)^2^+10.1532P] where P=(Fo^2^+2Fc^2^)/3'
_refine_ls_weighting_scheme calc
_refine_ls_wR_factor_gt 0.1391
_refine_ls_wR_factor_ref 0.1497
_reflns_Friedel_coverage 0.000
_reflns_number_gt 4464
_reflns_number_total 5334
_reflns_threshold_expression 'I > 2\s(I)'
_cod_data_source_file c9nj04911h2.cif
_cod_data_source_block 6-Cl
_cod_depositor_comments
;
The following automatic conversions were performed:

'_exptl_crystal_density_meas' value 'not measured' was changed to '?'
- the value is perceived as not measured.

Automatic conversion script
Id: cif_fix_values 4973 2017-02-22 13:04:09Z antanas 
;
_cod_database_code 7058886
_shelx_shelxl_version_number 2014/7
_shelx_space_group_comment
;
The symmetry employed for this shelxl refinement is uniquely defined
by the following loop, which should always be used as a source of
symmetry information in preference to the above space-group names.
They are only intended as comments.
;

loop_
_space_group_symop_operation_xyz
'x, y, z'
'-x, y, -z+1/2'
'x+1/2, y+1/2, z'
'-x+1/2, y+1/2, -z+1/2'
'-x, -y, -z'
'x, -y, z-1/2'
'-x+1/2, -y+1/2, -z'
'x+1/2, -y+1/2, z-1/2'

loop_
_atom_site_label
_atom_site_type_symbol
_atom_site_fract_x
_atom_site_fract_y
_atom_site_fract_z
_atom_site_U_iso_or_equiv
_atom_site_adp_type
_atom_site_occupancy
_atom_site_site_symmetry_order
_atom_site_calc_flag
_atom_site_refinement_flags_posn
_atom_site_refinement_flags_adp
_atom_site_refinement_flags_occupancy
C1 C 0.6146(4) 0.3843(2) 0.7368(6) 0.0448(12) Uani 1 1 d . . .
C2 C 0.7064(5) 0.3737(3) 0.6516(8) 0.070(2) Uani 1 1 d . . .
H2 H 0.7252 0.3665 0.5930 0.084 Uiso 1 1 calc R U .
C3 C 0.7606(5) 0.3901(3) 0.7744(8) 0.066(2) Uani 1 1 d . . .
H3 H 0.8245 0.3959 0.8169 0.080 Uiso 1 1 calc R U .
C4 C 0.5386(4) 0.3511(2) 0.5126(5) 0.0476(12) Uani 1 1 d . . .
C5 C 0.5234(5) 0.3009(3) 0.5003(7) 0.0614(16) Uani 1 1 d . . .
C6 C 0.4504(5) 0.2832(3) 0.3814(8) 0.0683(18) Uani 1 1 d . . .
H6 H 0.4378 0.2496 0.3709 0.082 Uiso 1 1 calc R U .
C7 C 0.3961(5) 0.3152(3) 0.2783(7) 0.0647(18) Uani 1 1 d . . .
C8 C 0.4141(5) 0.3637(3) 0.2948(7) 0.0617(15) Uani 1 1 d . . .
H8 H 0.3776 0.3847 0.2257 0.074 Uiso 1 1 calc R U .
C9 C 0.4857(5) 0.3844(2) 0.4115(7) 0.0549(15) Uani 1 1 d . . .
C10 C 0.5796(6) 0.2659(3) 0.6117(9) 0.089(3) Uani 1 1 d . . .
H10A H 0.6447 0.2733 0.6512 0.134 Uiso 1 1 calc R U .
H10B H 0.5684 0.2327 0.5797 0.134 Uiso 1 1 calc R U .
H10C H 0.5614 0.2693 0.6749 0.134 Uiso 1 1 calc R U .
C11 C 0.3196(6) 0.2942(4) 0.1503(8) 0.092(3) Uani 1 1 d . . .
H11A H 0.2770 0.3199 0.0994 0.138 Uiso 1 1 calc R U .
H11B H 0.2869 0.2690 0.1667 0.138 Uiso 1 1 calc R U .
H11C H 0.3466 0.2804 0.1038 0.138 Uiso 1 1 calc R U .
C12 C 0.5013(6) 0.4383(3) 0.4253(9) 0.077(2) Uani 1 1 d . . .
H12A H 0.4700 0.4522 0.4658 0.115 Uiso 1 1 calc R U .
H12B H 0.4773 0.4528 0.3410 0.115 Uiso 1 1 calc R U .
H12C H 0.5669 0.4449 0.4779 0.115 Uiso 1 1 calc R U .
C13 C 0.8001(5) 0.3611(3) 1.0819(8) 0.0722(19) Uani 1 1 d . . .
C14 C 0.7236(7) 0.3213(3) 1.0361(11) 0.089(3) Uani 1 1 d . . .
H14A H 0.7498 0.2919 1.0860 0.133 Uiso 1 1 calc R U .
H14B H 0.6991 0.3144 0.9459 0.133 Uiso 1 1 calc R U .
H14C H 0.6745 0.3331 1.0478 0.133 Uiso 1 1 calc R U .
C15 C 0.8798(8) 0.3405(4) 1.0672(13) 0.109(4) Uani 1 1 d . . .
H15A H 0.9095 0.3138 1.1270 0.164 Uiso 1 1 calc R U .
H15B H 0.9245 0.3661 1.0855 0.164 Uiso 1 1 calc R U .
H15C H 0.8550 0.3289 0.9801 0.164 Uiso 1 1 calc R U .
C16 C 0.8313(10) 0.3733(5) 1.2221(10) 0.111(4) Uani 1 1 d . . .
H16A H 0.7784 0.3835 1.2271 0.167 Uiso 1 1 calc R U .
H16B H 0.8762 0.3995 1.2522 0.167 Uiso 1 1 calc R U .
H16C H 0.8588 0.3447 1.2753 0.167 Uiso 1 1 calc R U .
C17 C 0.8080(5) 0.4724(3) 1.0112(7) 0.0641(17) Uani 1 1 d . . .
C18 C 0.9006(7) 0.4678(4) 1.0199(13) 0.111(4) Uani 1 1 d . . .
H18A H 0.8921 0.4723 0.9352 0.166 Uiso 1 1 calc R U .
H18B H 0.9263 0.4358 1.0522 0.166 Uiso 1 1 calc R U .
H18C H 0.9424 0.4925 1.0777 0.166 Uiso 1 1 calc R U .
C19 C 0.8183(8) 0.4959(4) 1.1337(9) 0.095(3) Uani 1 1 d . . .
H19A H 0.8406 0.4717 1.2015 0.142 Uiso 1 1 calc R U .
H19B H 0.7589 0.5080 1.1152 0.142 Uiso 1 1 calc R U .
H19C H 0.8619 0.5227 1.1611 0.142 Uiso 1 1 calc R U .
C20 C 0.7504(9) 0.5061(4) 0.8985(10) 0.099(3) Uani 1 1 d . . .
H20A H 0.7826 0.5367 0.9119 0.148 Uiso 1 1 calc R U .
H20B H 0.6915 0.5120 0.8917 0.148 Uiso 1 1 calc R U .
H20C H 0.7401 0.4910 0.8200 0.148 Uiso 1 1 calc R U .
N1 N 0.6167(4) 0.3698(2) 0.6300(5) 0.0523(11) Uani 1 1 d . . .
N2 N 0.7044(4) 0.3968(2) 0.8253(5) 0.0520(12) Uani 1 1 d . . .
O O 0.6562(3) 0.4273(2) 0.9912(4) 0.0635(12) Uani 1 1 d . . .
Au Au 0.5000 0.38504(2) 0.7500 0.04435(14) Uani 1 2 d S T P
P P 0.73863(10) 0.41583(6) 0.98326(14) 0.0495(4) Uani 1 1 d . . .
Cl1 Cl 1.0208(5) 0.37218(18) 0.8121(10) 0.147(5) Uani 0.5 1 d . . P

loop_
_atom_site_aniso_label
_atom_site_aniso_U_11
_atom_site_aniso_U_22
_atom_site_aniso_U_33
_atom_site_aniso_U_23
_atom_site_aniso_U_13
_atom_site_aniso_U_12
C1 0.034(3) 0.058(3) 0.046(3) -0.003(2) 0.022(2) -0.001(2)
C2 0.043(4) 0.113(6) 0.071(5) -0.024(4) 0.042(4) -0.011(4)
C3 0.037(3) 0.104(6) 0.063(4) -0.022(3) 0.029(3) -0.012(3)
C4 0.035(3) 0.065(4) 0.044(3) -0.005(2) 0.022(2) -0.003(2)
C5 0.050(4) 0.063(4) 0.065(4) -0.002(3) 0.026(3) 0.006(3)
C6 0.061(4) 0.069(4) 0.075(4) -0.021(3) 0.035(4) -0.013(3)
C7 0.050(4) 0.093(5) 0.053(3) -0.015(3) 0.029(3) -0.011(3)
C8 0.057(4) 0.080(4) 0.049(3) 0.004(3) 0.027(3) 0.001(3)
C9 0.051(4) 0.065(4) 0.055(4) -0.004(3) 0.032(3) -0.003(3)
C10 0.074(5) 0.071(5) 0.096(6) 0.011(4) 0.024(5) 0.014(4)
C11 0.069(5) 0.130(8) 0.063(5) -0.025(5) 0.025(4) -0.027(5)
C12 0.080(5) 0.068(5) 0.081(5) 0.006(4) 0.042(4) -0.004(4)
C13 0.060(4) 0.088(5) 0.069(4) 0.013(4) 0.033(4) 0.012(4)
C14 0.090(6) 0.071(5) 0.110(7) 0.008(5) 0.054(6) -0.011(4)
C15 0.084(7) 0.120(8) 0.138(9) 0.041(7) 0.067(7) 0.042(6)
C16 0.106(9) 0.139(9) 0.056(5) 0.026(5) 0.018(5) 0.001(7)
C17 0.060(4) 0.073(4) 0.068(4) -0.015(3) 0.039(3) -0.015(3)
C18 0.077(6) 0.119(8) 0.157(10) -0.046(7) 0.075(7) -0.044(6)
C19 0.126(8) 0.091(6) 0.077(5) -0.029(5) 0.060(6) -0.029(6)
C20 0.134(9) 0.081(6) 0.098(7) 0.008(5) 0.072(7) -0.010(6)
N1 0.038(3) 0.074(3) 0.051(3) -0.014(2) 0.028(2) -0.007(2)
N2 0.033(2) 0.076(3) 0.049(3) -0.008(2) 0.023(2) -0.005(2)
O 0.044(2) 0.097(3) 0.055(2) -0.005(2) 0.030(2) 0.002(2)
Au 0.02954(17) 0.0629(2) 0.04280(18) 0.000 0.02027(13) 0.000
P 0.0346(7) 0.0705(10) 0.0447(7) -0.0040(6) 0.0214(6) -0.0026(6)
Cl1 0.083(5) 0.070(2) 0.315(16) 0.029(4) 0.124(8) -0.001(2)

loop_
_atom_type_symbol
_atom_type_description
_atom_type_scat_dispersion_real
_atom_type_scat_dispersion_imag
_atom_type_scat_source
C C 0.0033 0.0016 'International Tables Vol C Tables 4.2.6.8 and 6.1.1.4'
H H 0.0000 0.0000 'International Tables Vol C Tables 4.2.6.8 and 6.1.1.4'
N N 0.0061 0.0033 'International Tables Vol C Tables 4.2.6.8 and 6.1.1.4'
O O 0.0106 0.0060 'International Tables Vol C Tables 4.2.6.8 and 6.1.1.4'
P P 0.1023 0.0942 'International Tables Vol C Tables 4.2.6.8 and 6.1.1.4'
Cl Cl 0.1484 0.1585 'International Tables Vol C Tables 4.2.6.8 and 6.1.1.4'
Au Au -2.0133 8.8022 'International Tables Vol C Tables 4.2.6.8 and 6.1.1.4'

loop_
_geom_angle_atom_site_label_1
_geom_angle_atom_site_label_2
_geom_angle_atom_site_label_3
_geom_angle
_geom_angle_site_symmetry_3
N1 C1 N2 104.6(5) .
N1 C1 Au 124.8(4) .
N2 C1 Au 130.6(4) .
C3 C2 N1 106.3(6) .
C3 C2 H2 126.8 .
N1 C2 H2 126.8 .
C2 C3 N2 107.6(6) .
C2 C3 H3 126.2 .
N2 C3 H3 126.2 .
C9 C4 C5 123.0(6) .
C9 C4 N1 118.2(6) .
C5 C4 N1 118.6(6) .
C6 C5 C4 117.6(7) .
C6 C5 C10 120.2(7) .
C4 C5 C10 122.1(7) .
C5 C6 C7 121.1(7) .
C5 C6 H6 119.5 .
C7 C6 H6 119.5 .
C8 C7 C6 119.0(6) .
C8 C7 C11 121.8(8) .
C6 C7 C11 119.2(8) .
C7 C8 C9 123.3(7) .
C7 C8 H8 118.3 .
C9 C8 H8 118.3 .
C4 C9 C8 116.0(6) .
C4 C9 C12 122.9(7) .
C8 C9 C12 121.1(7) .
C5 C10 H10A 109.5 .
C5 C10 H10B 109.5 .
H10A C10 H10B 109.5 .
C5 C10 H10C 109.5 .
H10A C10 H10C 109.5 .
H10B C10 H10C 109.5 .
C7 C11 H11A 109.5 .
C7 C11 H11B 109.5 .
H11A C11 H11B 109.5 .
C7 C11 H11C 109.5 .
H11A C11 H11C 109.5 .
H11B C11 H11C 109.5 .
C9 C12 H12A 109.5 .
C9 C12 H12B 109.5 .
H12A C12 H12B 109.5 .
C9 C12 H12C 109.5 .
H12A C12 H12C 109.5 .
H12B C12 H12C 109.5 .
C16 C13 C15 112.6(9) .
C16 C13 C14 107.2(8) .
C15 C13 C14 108.4(9) .
C16 C13 P 107.0(7) .
C15 C13 P 116.5(6) .
C14 C13 P 104.4(6) .
C13 C14 H14A 109.5 .
C13 C14 H14B 109.5 .
H14A C14 H14B 109.5 .
C13 C14 H14C 109.5 .
H14A C14 H14C 109.5 .
H14B C14 H14C 109.5 .
C13 C15 H15A 109.5 .
C13 C15 H15B 109.5 .
H15A C15 H15B 109.5 .
C13 C15 H15C 109.5 .
H15A C15 H15C 109.5 .
H15B C15 H15C 109.5 .
C13 C16 H16A 109.5 .
C13 C16 H16B 109.5 .
H16A C16 H16B 109.5 .
C13 C16 H16C 109.5 .
H16A C16 H16C 109.5 .
H16B C16 H16C 109.5 .
C18 C17 C20 105.8(8) .
C18 C17 C19 111.6(8) .
C20 C17 C19 108.3(7) .
C18 C17 P 118.3(6) .
C20 C17 P 106.9(6) .
C19 C17 P 105.6(5) .
C17 C18 H18A 109.5 .
C17 C18 H18B 109.5 .
H18A C18 H18B 109.5 .
C17 C18 H18C 109.5 .
H18A C18 H18C 109.5 .
H18B C18 H18C 109.5 .
C17 C19 H19A 109.5 .
C17 C19 H19B 109.5 .
H19A C19 H19B 109.5 .
C17 C19 H19C 109.5 .
H19A C19 H19C 109.5 .
H19B C19 H19C 109.5 .
C17 C20 H20A 109.5 .
C17 C20 H20B 109.5 .
H20A C20 H20B 109.5 .
C17 C20 H20C 109.5 .
H20A C20 H20C 109.5 .
H20B C20 H20C 109.5 .
C1 N1 C2 110.8(5) .
C1 N1 C4 125.2(5) .
C2 N1 C4 124.0(5) .
C1 N2 C3 110.7(5) .
C1 N2 P 122.0(4) .
C3 N2 P 127.2(5) .
C1 Au C1 178.9(3) 2_656
O P N2 109.9(3) .
O P C13 111.2(3) .
N2 P C13 102.7(3) .
O P C17 109.6(3) .
N2 P C17 105.3(3) .
C13 P C17 117.5(4) .

loop_
_geom_bond_atom_site_label_1
_geom_bond_atom_site_label_2
_geom_bond_distance
_geom_bond_site_symmetry_2
C1 N1 1.362(8) .
C1 N2 1.363(8) .
C1 Au 2.008(6) .
C2 C3 1.349(11) .
C2 N1 1.392(8) .
C2 H2 0.9300 .
C3 N2 1.377(9) .
C3 H3 0.9300 .
C4 C9 1.403(9) .
C4 C5 1.381(9) .
C4 N1 1.433(7) .
C5 C6 1.403(10) .
C5 C10 1.512(11) .
C6 C7 1.398(11) .
C6 H6 0.9300 .
C7 C8 1.344(11) .
C7 C11 1.517(10) .
C8 C9 1.409(10) .
C8 H8 0.9300 .
C9 C12 1.482(10) .
C10 H10A 0.9600 .
C10 H10B 0.9600 .
C10 H10C 0.9600 .
C11 H11A 0.9600 .
C11 H11B 0.9600 .
C11 H11C 0.9600 .
C12 H12A 0.9600 .
C12 H12B 0.9600 .
C12 H12C 0.9600 .
C13 C16 1.523(14) .
C13 C15 1.540(12) .
C13 C14 1.543(12) .
C13 P 1.849(8) .
C14 H14A 0.9600 .
C14 H14B 0.9600 .
C14 H14C 0.9600 .
C15 H15A 0.9600 .
C15 H15B 0.9600 .
C15 H15C 0.9600 .
C16 H16A 0.9600 .
C16 H16B 0.9600 .
C16 H16C 0.9600 .
C17 C18 1.506(12) .
C17 C20 1.502(13) .
C17 C19 1.532(10) .
C17 P 1.850(7) .
C18 H18A 0.9600 .
C18 H18B 0.9600 .
C18 H18C 0.9600 .
C19 H19A 0.9600 .
C19 H19B 0.9600 .
C19 H19C 0.9600 .
C20 H20A 0.9600 .
C20 H20B 0.9600 .
C20 H20C 0.9600 .
N2 P 1.755(5) .
O P 1.467(4) .
Au C1 2.008(6) 2_656
Cl1 Cl1 1.28(2) 2_756
